data_2004928
loop_
_publ_author_name
'Harrison, W. T. A.'
'Dussack, L. L.'
'Jacobson, A. J.'

_publ_section_title
;
 Tris(piperazinium) Octamolybdate, (C~4~H~12~N~2~)~3~[Mo~8~O~27~]
;
_journal_issue 5
_journal_name_full 'Acta Crystallographica Section C'
_journal_page_first 1075
_journal_page_last 1077
_journal_paper_doi 10.1107/S0108270195015642
_journal_volume 52
_journal_year 1996
_chemical_formula_analytical 'not determined'
_chemical_formula_iupac '(C4 H12 N2)3 [Mo8 O27]'
_chemical_formula_moiety '3(N~2~C~4~H~12~) 2+ (Mo~8~O~27~) 6-'
_chemical_formula_sum 'C12 H36 Mo8 N6 O27'
_chemical_formula_weight 1463.96
_chemical_melting_point 'decomposes before melting'
_chemical_name_systematic
;
Trikis-(piperizinium) octamolybdate
;
_space_group_IT_number 2
_symmetry_cell_setting triclinic
_symmetry_space_group_name_Hall '-P 1'
_symmetry_space_group_name_H-M 'P -1'
_cell_angle_alpha 100.15(5)
_cell_angle_beta 106.51(6)
_cell_angle_gamma 101.75(5)
_cell_formula_units_Z 1
_cell_length_a 8.802(6)
_cell_length_b 9.517(5)
_cell_length_c 10.989(8)
_cell_measurement_reflns_used 25
_cell_measurement_temperature 298
_cell_measurement_theta_max 14
_cell_measurement_theta_min 6
_cell_volume 836.8(10)
_computing_cell_refinement 'CAD-4 Software'
_computing_data_collection 'CAD-4 Software (Enraf Nonius, 1989)'
_computing_data_reduction 'RC85 (Baird, 1985)'
_computing_molecular_graphics 'ORTEPII (Johnson, 1976)'
_computing_publication_material 'local routines'
_computing_structure_refinement 'CRYSTALS (Watkin, Carruthers & Betteridge, 1990)'
_computing_structure_solution 'SHELXS86 (Sheldrick, 1985)'
_diffrn_ambient_temperature 298
_diffrn_measurement_device 'Enraf Nonius CAD4 automated diffractometer'
_diffrn_measurement_method '\w-2\q scans'
_diffrn_radiation_monochromator graphite
_diffrn_radiation_source 'xray tube'
_diffrn_radiation_type 'Molybdenum K\a'
_diffrn_radiation_wavelength 0.71073
_diffrn_reflns_av_R_equivalents 0.018
_diffrn_reflns_av_sigmaI/netI 0.025
_diffrn_reflns_limit_h_max 11
_diffrn_reflns_limit_h_min -12
_diffrn_reflns_limit_k_max 13
_diffrn_reflns_limit_k_min -13
_diffrn_reflns_limit_l_max 15
_diffrn_reflns_limit_l_min 0
_diffrn_reflns_number 7313
_diffrn_reflns_theta_max 30.0
_diffrn_reflns_theta_min 1.0
_diffrn_standards_decay_% 0
_diffrn_standards_interval_time '10000 seconds'
_diffrn_standards_number 3
_exptl_absorpt_coefficient_mu 2.98
_exptl_absorpt_correction_T_max 0.562
_exptl_absorpt_correction_T_min 0.456
_exptl_absorpt_correction_type '\y scans'
_exptl_crystal_colour 'slight purple tint'
_exptl_crystal_density_diffrn 2.952
_exptl_crystal_description 'irregular lump'
_exptl_crystal_F_000 702
_exptl_crystal_size_max 0.40
_exptl_crystal_size_mid 0.35
_exptl_crystal_size_min 0.30
_refine_diff_density_max 0.8
_refine_diff_density_min -1.2
_refine_ls_abs_structure_details
;
;
_refine_ls_extinction_coef 7.3(3)
_refine_ls_extinction_method Larson
_refine_ls_goodness_of_fit_all 1.03
_refine_ls_goodness_of_fit_obs 1.03
_refine_ls_hydrogen_treatment 'H atoms: see text'
_refine_ls_matrix_type full
_refine_ls_number_constraints 0
_refine_ls_number_parameters 243
_refine_ls_number_reflns 4812
_refine_ls_number_restraints 0
_refine_ls_R_factor_all 0.033
_refine_ls_R_factor_obs 0.033
_refine_ls_shift/esd_max 0.005
_refine_ls_shift/esd_mean 0.001
_refine_ls_structure_factor_coef F
_refine_ls_weighting_scheme
; Tukey-Prince weighting scheme, fitted using a 3-term
Chebychev polynomial (Carruthers & Watkin, 1979)
;
_refine_ls_wR_factor_all 0.026
_refine_ls_wR_factor_obs 0.026
_reflns_number_observed 4812
_reflns_number_total 4812
_reflns_observed_criterion 'all reflections with I > 0 considered observed'
_cod_data_source_file ta1054.cif
_cod_data_source_block MO8O27
_cod_original_cell_volume 837.0(10)
_cod_database_code 2004928

loop_
_symmetry_equiv_pos_as_xyz
x,y,z
-x,-y,-z

loop_
_atom_site_aniso_label
_atom_site_aniso_U_11
_atom_site_aniso_U_22
_atom_site_aniso_U_33
_atom_site_aniso_U_12
_atom_site_aniso_U_13
_atom_site_aniso_U_23
_atom_site_aniso_type_symbol
Mo(1) 0.01100(10) 0.00470(9) 0.01290(10) -0.00079(8) 0.00578(8) 0.00197(7) Mo
Mo(2) 0.00750(10) 0.00580(10) 0.01220(10) -0.00184(8) 0.00313(8) 0.00089(7) Mo
Mo(3) 0.01030(10) 0.00550(10) 0.01020(10) -0.00028(8) 0.00357(8) 0.00084(7) Mo
Mo(4) 0.00750(10) 0.00517(9) 0.01080(10) 0.00037(7) 0.00414(8) 0.00201(7) Mo
O(1) 0.027(2) 0.0100(10) 0.022(2) 0.0060(10) 0.0140(10) 0.0030(10) O
O(2) 0.0086(9) 0.0076(8) 0.0162(9) -0.0018(7) 0.0039(7) 0.0038(7) O
O(3) 0.0088(8) 0.0073(8) 0.0134(9) 0.0001(7) 0.0036(7) 0.0034(7) O
O(4) 0.0121(9) 0.0076(8) 0.0162(9) -0.0001(7) 0.0073(8) -0.0012(7) O
O(5) 0.0270(10) 0.0130(10) 0.0180(10) 0.0057(9) 0.0067(9) 0.0067(8) O
O(6) 0.0160(10) 0.0114(9) 0.0260(10) -0.0036(8) 0.0107(9) 0.0000(8) O
O(7) 0.0081(8) 0.0092(8) 0.0129(9) -0.0007(7) 0.0024(7) 0.0032(7) O
O(8) 0.0210(10) 0.0140(10) 0.0200(10) 0.0014(8) 0.0092(9) -0.0002(8) O
O(9) 0.0087(9) 0.0135(9) 0.0160(10) 0.0005(7) 0.0020(7) 0.0038(7) O
O(10) 0.0150(10) 0.0180(10) 0.0250(10) -0.0033(8) 0.0091(9) 0.0016(9) O
O(11) 0.0119(9) 0.0108(9) 0.0170(10) 0.0003(7) 0.0067(8) 0.0031(7) O
O(12) 0.0170(10) 0.0132(9) 0.0180(10) 0.0028(8) 0.0038(8) 0.0055(8) O
O(13) 0.0220(10) 0.0097(9) 0.0200(10) 0.0029(8) 0.0109(9) 0.0014(8) O
O(14) 0.0190(10) 0.0116(9) 0.0210(10) 0.0037(8) 0.0094(9) -0.0004(8) O
N(1) 0.0150(10) 0.0140(10) 0.0240(10) -0.0037(9) 0.0060(10) -0.0010(10) N
N(2) 0.0150(10) 0.0190(10) 0.0260(10) 0.0010(10) 0.0030(10) -0.0050(10) N
N(3) 0.0270(10) 0.0120(10) 0.0210(10) 0.0080(10) 0.0130(10) 0.0045(9) N
C(1) 0.0190(10) 0.0140(10) 0.029(2) 0.0010(10) 0.0120(10) 0.0070(10) C
C(2) 0.0210(10) 0.0190(10) 0.0220(10) 0.0010(10) 0.0090(10) 0.0050(10) C
C(3) 0.0180(10) 0.030(2) 0.0160(10) 0.0060(10) 0.0060(10) 0.0040(10) C
C(4) 0.020(2) 0.0120(10) 0.037(2) -0.0010(10) 0.0080(10) 0.0060(10) C
C(5) 0.022(2) 0.027(2) 0.0210(10) 0.0130(10) 0.0100(10) 0.0070(10) C
C(6) 0.025(2) 0.020(2) 0.025(2) 0.0020(10) 0.0120(10) 0.0020(10) C

loop_
_atom_site_label
_atom_site_fract_x
_atom_site_fract_y
_atom_site_fract_z
_atom_site_U_iso_or_equiv
_atom_site_thermal_displace_type
_atom_site_calc_flag
_atom_site_calc_attached_atom
_atom_site_type_symbol
Mo(1) -.05994(3) .62675(2) .12183(2) .0082 Uij ? ? Mo
Mo(2) .28198(3) 1.22728(2) .18752(2) .0080 Uij ? ? Mo
Mo(3) .12764(3) .96196(2) .30920(2) .0086 Uij ? ? Mo
Mo(4) -0.10703(3) 1.12728(2) .02054(2) .0072 Uij ? ? Mo
O(1) 0 .5 0 .0156 Uij ? ? O
O(2) .1281(2) 1.2558(2) .0360(2) .0096 Uij ? ? O
O(3) .1524(2) .8022(2) .1375(2) .0094 Uij ? ? O
O(4) -.0755(3) .8121(2) .2344(2) .0110 Uij ? ? O
O(5) .0428(3) .5750(2) .2566(2) .0174 Uij ? ? O
O(6) -0.2639(3) .5415(2) .0855(2) .0160 Uij ? ? O
O(7) .0410(2) 1.0465(2) .1319(2) .0100 Uij ? ? O
O(8) .2570(3) 1.3570(2) .3048(2) .0182 Uij ? ? O
O(9) .3212(3) 1.0884(2) .2944(2) .0128 Uij ? ? O
O(10) .4714(3) 1.3035(3) .1817(2) .0180 Uij ? ? O
O(11) .2812(3) 1.0248(2) .0352(2) .0127 Uij ? ? O
O(12) .2348(3) .8866(2) .4258(2) .0161 Uij ? ? O
O(13) .0601(3) 1.0900(2) .3980(2) .0156 Uij ? ? O
O(14) -0.1538(3) 1.2489(2) .1274(2) .0162 Uij ? ? O
N(1) .6914(3) .9012(3) .3365(3) .0172 Uij ? ? N
N(2) .4179(3) .6941(3) .1357(3) .0203 Uij ? ? N
N(3) .0171(4) .3785(3) .4132(3) .0167 Uij ? ? N
C(1) .6052(4) .9448(3) .2181(3) .0182 Uij ? ? C
C(2) .5747(4) .7898(4) .3699(3) .0200 Uij ? ? C
C(3) .5329(4) .8089(4) .1042(3) .0204 Uij ? ? C
C(4) .4974(4) .6536(4) .2567(4) .0209 Uij ? ? C
C(5) .1503(4) .4563(4) .5383(3) .0208 Uij ? ? C
C(6) -0.1484(4) .3838(4) .4212(4) .0228 Uij ? ? C
H(1) .7437(3) .9909(3) .4118(3) .035(3) Uiso calc N(1) H
H(2) .7783(3) .8561(3) .3183(3) .035(3) Uiso calc N(1) H
H(3) .3256(3) .7348(3) .1481(3) .035(3) Uiso calc N(2) H
H(4) .3730(3) .6035(3) .0611(3) .035(3) Uiso calc N(2) H
H(5) .0362(4) .4256(3) .3425(3) .035(3) Uiso calc N(3) H
H(6) .0190(4) .2724(3) .3913(3) .035(3) Uiso calc N(3) H
H(7) .6830(4) 1.0227(3) .1984(3) .035(3) Uiso calc C(1) H
H(8) .5138(4) .9843(3) .2340(3) .035(3) Uiso calc C(1) H
H(9) .6339(4) .7628(4) .4508(3) .035(3) Uiso calc C(2) H
H(10) .4858(4) .8338(4) .3855(3) .035(3) Uiso calc C(2) H
H(11) .4729(4) .8359(4) .0236(3) .035(3) Uiso calc C(3) H
H(12) .6243(4) .7687(4) .0891(3) .035(3) Uiso calc C(3) H
H(13) .5856(4) .6073(4) .2435(4) .035(3) Uiso calc C(4) H
H(14) .4144(4) .5814(4) .2772(4) .035(3) Uiso calc C(4) H
H(15) .1353(4) .4060(4) .6083(3) .035(3) Uiso calc C(5) H
H(16) .2587(4) .4535(4) .5274(3) .035(3) Uiso calc C(5) H
H(17) -0.1714(4) .3313(4) .4878(4) .035(3) Uiso calc C(6) H
H(18) -0.2344(4) .3343(4) .3338(4) .035(3) Uiso calc C(6) H

loop_
_atom_type_symbol
_atom_type_scat_source
Mo 'International Tables Vol IV Table 2.2B'
O 'International Tables Vol IV Table 2.2B'
N 'International Tables Vol IV Table 2.2B'
C 'International Tables Vol IV Table 2.2B'
H 'International Tables Vol IV Table 2.2B'

loop_
_geom_angle_atom_site_label_1
_geom_angle_atom_site_label_2
_geom_angle_atom_site_label_3
_geom_angle_site_symmetry_1
_geom_angle_site_symmetry_3
_geom_angle
_geom_angle_publ_flag
O(1) Mo(1) O(2) . 2_575 85.69(5) no
O(1) Mo(1) O(3) . . 88.09(5) no
O(2) Mo(1) O(3) 2_575 . 70.15(7) no
O(1) Mo(1) O(4) . . 161.12(6) no
O(2) Mo(1) O(4) 2_575 . 82.46(8) no
O(3) Mo(1) O(4) . . 74.08(8) no
O(1) Mo(1) O(5) . . 95.58(8) no
O(2) Mo(1) O(5) 2_575 . 163.90(10) no
O(3) Mo(1) O(5) . . 93.80(10) no
O(4) Mo(1) O(5) . . 91.90(10) no
O(1) Mo(1) O(6) . . 102.18(7) no
O(2) Mo(1) O(6) 2_575 . 89.30(10) no
O(3) Mo(1) O(6) . . 156.40(10) no
O(4) Mo(1) O(6) . . 92.35(9) no
O(5) Mo(1) O(6) . . 106.10(10) no
O(2) Mo(2) O(7) . . 72.15(8) no
O(2) Mo(2) O(8) . . 98.20(10) no
O(7) Mo(2) O(8) . . 100.64(9) no
O(2) Mo(2) O(9) . . 143.43(9) no
O(7) Mo(2) O(9) . . 72.18(8) no
O(8) Mo(2) O(9) . . 96.00(10) no
O(2) Mo(2) O(10) . . 105.30(10) no
O(7) Mo(2) O(10) . . 155.33(9) no
O(8) Mo(2) O(10) . . 104.00(10) no
O(9) Mo(2) O(10) . . 103.70(10) no
O(2) Mo(2) O(11) . . 82.12(8) no
O(7) Mo(2) O(11) . . 70.26(7) no
O(8) Mo(2) O(11) . . 170.42(9) no
O(9) Mo(2) O(11) . . 78.63(8) no
O(10) Mo(2) O(11) . . 85.07(9) no
O(3) Mo(3) O(4) . . 73.57(8) no
O(3) Mo(3) O(7) . . 73.30(7) no
O(4) Mo(3) O(7) . . 85.29(8) no
O(3) Mo(3) O(9) . . 82.22(8) no
O(4) Mo(3) O(9) . . 151.53(9) no
O(7) Mo(3) O(9) . . 73.39(8) no
O(3) Mo(3) O(12) . . 93.91(9) no
O(4) Mo(3) O(12) . . 100.80(10) no
O(7) Mo(3) O(12) . . 163.81(9) no
O(9) Mo(3) O(12) . . 95.50(10) no
O(3) Mo(3) O(13) . . 161.66(9) no
O(4) Mo(3) O(13) . . 97.40(10) no
O(7) Mo(3) O(13) . . 90.30(9) no
O(9) Mo(3) O(13) . . 101.20(10) no
O(12) Mo(3) O(13) . . 103.60(10) no
O(2) Mo(4) O(3) . 2_575 77.19(8) no
O(2) Mo(4) O(7) . . 76.56(8) no
O(3) Mo(4) O(7) 2_575 . 144.54(8) no
O(2) Mo(4) O(7) . 2_575 80.85(7) no
O(3) Mo(4) O(7) 2_575 2_575 75.87(7) no
O(7) Mo(4) O(7) . 2_575 76.78(8) no
O(2) Mo(4) O(11) . 2_575 157.92(8) no
O(3) Mo(4) O(11) 2_575 2_575 96.77(9) no
O(7) Mo(4) O(11) . 2_575 98.65(9) no
O(7) Mo(4) O(11) 2_575 2_575 77.07(8) no
O(2) Mo(4) O(14) . . 99.28(9) no
O(3) Mo(4) O(14) 2_575 . 104.20(10) no
O(7) Mo(4) O(14) . . 103.30(10) no
O(7) Mo(4) O(14) 2_575 . 179.86(9) no
O(11) Mo(4) O(14) 2_575 . 102.80(10) no
Mo(1) O(1) Mo(1) . 2_565 180.00 no
Mo(1) O(2) Mo(2) 2_575 . 152.30(10) no
Mo(1) O(2) Mo(4) 2_575 . 100.95(8) no
Mo(2) O(2) Mo(4) . . 106.11(9) no
Mo(1) O(3) Mo(3) . . 94.08(7) no
Mo(1) O(3) Mo(4) . 2_575 109.18(9) no
Mo(3) O(3) Mo(4) . 2_575 112.03(9) no
Mo(1) O(4) Mo(3) . . 113.30(10) no
Mo(2) O(7) Mo(3) . . 93.44(7) no
Mo(2) O(7) Mo(4) . . 100.75(8) no
Mo(3) O(7) Mo(4) . . 152.90(10) no
Mo(2) O(7) Mo(4) . 2_575 95.49(7) no
Mo(3) O(7) Mo(4) . 2_575 98.18(7) no
Mo(4) O(7) Mo(4) . 2_575 103.22(8) no
Mo(2) O(9) Mo(3) . . 116.20(10) no
Mo(2) O(11) Mo(4) . 2_575 117.20(10) no
Mo(1) O(3) H(3) . . 111.00(10) no
Mo(3) O(3) H(3) . . 123.40(10) no
Mo(4) O(3) H(3) 2_575 . 106.20(10) no
Mo(1) O(4) H(2) . 1_455 134.80(10) no
Mo(3) O(4) H(2) . 1_455 109.60(10) no
Mo(1) O(5) H(5) . . 143.7(2) no
Mo(1) O(6) H(4) . 2_565 120.7(2) no
Mo(3) O(12) H(1) . 2_676 105.20(10) no
Mo(3) O(13) H(6) . 1_565 137.4(2) no
C(1) N(1) C(2) . . 110.8(3) no
C(1) N(1) H(1) . . 109.5(2) no
C(2) N(1) H(1) . . 109.7(2) no
C(1) N(1) H(2) . . 108.6(2) no
C(2) N(1) H(2) . . 108.7(2) no
H(1) N(1) H(2) . . 109.47 no
C(3) N(2) C(4) . . 112.6(3) no
C(3) N(2) H(3) . . 108.3(2) no
C(4) N(2) H(3) . . 108.0(2) no
C(3) N(2) H(4) . . 109.2(2) no
C(4) N(2) H(4) . . 109.2(2) no
H(3) N(2) H(4) . . 109.47 no
C(5) N(3) C(6) . . 112.0(2) no
C(5) N(3) H(5) . . 109.2(2) no
C(6) N(3) H(5) . . 108.9(2) no
C(5) N(3) H(6) . . 108.6(2) no
C(6) N(3) H(6) . . 108.7(2) no
H(5) N(3) H(6) . . 109.47 no
N(1) C(1) C(3) . . 108.7(3) no
N(1) C(1) H(7) . . 110.5(2) no
C(3) C(1) H(7) . . 110.5(2) no
N(1) C(1) H(8) . . 108.8(2) no
C(3) C(1) H(8) . . 108.8(2) no
H(7) C(1) H(8) . . 109.47 no
N(1) C(2) C(4) . . 109.7(3) no
N(1) C(2) H(9) . . 110.0(2) no
C(4) C(2) H(9) . . 110.3(2) no
N(1) C(2) H(10) . . 108.7(2) no
C(4) C(2) H(10) . . 108.7(2) no
H(9) C(2) H(10) . . 109.47 no
N(2) C(3) C(1) . . 109.6(3) no
N(2) C(3) H(11) . . 109.9(2) no
C(1) C(3) H(11) . . 109.9(2) no
N(2) C(3) H(12) . . 109.2(2) no
C(1) C(3) H(12) . . 108.8(2) no
H(11) C(3) H(12) . . 109.47 no
N(2) C(4) C(2) . . 110.4(3) no
N(2) C(4) H(13) . . 108.7(2) no
C(2) C(4) H(13) . . 108.7(2) no
N(2) C(4) H(14) . . 109.9(2) no
C(2) C(4) H(14) . . 109.6(2) no
H(13) C(4) H(14) . . 109.47 no
N(3) C(5) C(6) . 2_566 110.7(3) no
N(3) C(5) H(15) . . 109.5(2) no
C(6) C(5) H(15) 2_566 . 109.0(2) no
N(3) C(5) H(16) . . 109.2(2) no
C(6) C(5) H(16) 2_566 . 109.0(2) no
H(15) C(5) H(16) . . 109.47 no
N(3) C(6) C(5) . 2_566 109.4(3) no
N(3) C(6) H(17) . . 109.4(2) no
C(5) C(6) H(17) 2_566 . 109.2(2) no
N(3) C(6) H(18) . . 109.5(2) no
C(5) C(6) H(18) 2_566 . 109.8(2) no
H(17) C(6) H(18) . . 109.47 no

loop_
_geom_bond_atom_site_label_1
_geom_bond_atom_site_label_2
_geom_bond_site_symmetry_2
_geom_bond_distance
_geom_bond_publ_flag
Mo(1) O(1) . 1.9022(2) yes
Mo(1) O(2) 2_575 2.232(2) yes
Mo(1) O(3) . 2.181(2) yes
Mo(1) O(4) . 2.022(2) yes
Mo(1) O(5) . 1.712(2) yes
Mo(1) O(6) . 1.711(2) yes
Mo(2) O(2) . 1.926(2) yes
Mo(2) O(7) . 2.289(2) yes
Mo(2) O(8) . 1.716(2) yes
Mo(2) O(9) . 1.936(2) yes
Mo(2) O(10) . 1.702(2) yes
Mo(2) O(11) . 2.317(2) yes
Mo(3) O(3) . 2.298(2) yes
Mo(3) O(4) . 1.903(2) yes
Mo(3) O(7) . 2.233(2) yes
Mo(3) O(9) . 1.941(2) yes
Mo(3) O(12) . 1.720(2) yes
Mo(3) O(13) . 1.731(2) yes
Mo(4) O(2) . 2.122(2) yes
Mo(4) O(3) 2_575 1.938(2) yes
Mo(4) O(7) . 1.903(2) yes
Mo(4) O(7) 2_575 2.419(2) yes
Mo(4) O(11) 2_575 1.753(2) yes
Mo(4) O(14) . 1.696(2) yes
N(1) C(1) . 1.483(4) yes
N(1) C(2) . 1.490(4) yes
N(1) H(1) . 1.00 no
N(1) H(2) . 1.00 no
N(2) C(3) . 1.490(5) yes
N(2) C(4) . 1.473(5) yes
N(2) H(3) . 1.00 no
N(2) H(4) . 1.00 no
N(3) C(5) . 1.478(4) yes
N(3) C(6) . 1.494(4) yes
N(3) H(5) . 1.00 no
N(3) H(6) . 1.00 no
C(1) C(3) . 1.512(5) yes
C(1) H(7) . 1.00 no
C(1) H(8) . 1.00 no
C(2) C(4) . 1.510(5) yes
C(2) H(9) . 1.00 no
C(2) H(10) . 1.00 no
C(3) H(11) . 1.00 no
C(3) H(12) . 1.00 no
C(4) H(13) . 1.00 no
C(4) H(14) . 1.00 no
C(5) C(6) 2_566 1.514(5) yes
C(5) H(15) . 1.00 no
C(5) H(16) . 1.00 no
C(6) H(17) . 1.00 no
C(6) H(18) . 1.00 no

loop_
_geom_contact_atom_site_label_1
_geom_contact_atom_site_label_2
_geom_contact_distance
_geom_contact_site_symmetry_2
_geom_contact_publ_flag
Mo(1) Mo(1) 3.8043(4) 2_565 no
Mo(1) Mo(3) 3.2791(3) . no
Mo(1) Mo(4) 3.3599(3) 2_575 no
Mo(2) Mo(3) 3.2923(3) . no
Mo(2) Mo(4) 3.2379(3) . no
Mo(2) Mo(4) 3.4858(3) 2_575 no
Mo(3) Mo(4) 3.5176(3) 2_575 no
Mo(4) Mo(4) 3.4024(4) 2_575 no
